data_7248362
loop_
_publ_author_name
'Zheng, He'
'Li, Yan-Xue'
'Xiong, Wen-Chao'
'Wang, Xing-Cong'
'Gong, Shan-Shan'
'Pu, Shouzhi'
'Shi, Rongwei'
'Sun, Qi'

_publ_section_title
;
 Mechanistic insights into diversified photoluminescence behaviours of
 BF<sub>2</sub> complexes of <i>N</i>-benzoyl 2-aminobenzothiazoles.
;
_journal_issue 15
_journal_name_full 'Physical chemistry chemical physics : PCCP'
_journal_page_first 11611
_journal_page_last 11617
_journal_paper_doi 10.1039/d4cp00101j
_journal_volume 26
_journal_year 2024
_chemical_formula_moiety 'C16 H14 B F2 N3 O S'
_chemical_formula_sum 'C16 H14 B F2 N3 O S'
_chemical_formula_weight 444.97
_space_group_crystal_system triclinic
_space_group_IT_number 2
_space_group_name_Hall '-P 1'
_space_group_name_H-M_alt 'P -1'
_atom_sites_solution_hydrogens geom
_atom_sites_solution_primary dual
_audit_creation_date 2023-07-27
_audit_creation_method
;
Olex2 1.2
(compiled 2018.05.29 svn.r3508 for OlexSys, GUI svn.r5506)
;
_audit_update_record
;
2023-09-17 deposited with the CCDC.	2024-02-15 downloaded from the CCDC.
;
_cell_angle_alpha 90
_cell_angle_beta 89.989(2)
_cell_angle_gamma 90
_cell_formula_units_Z 8
_cell_length_a 7.9897(8)
_cell_length_b 11.3528(11)
_cell_length_c 34.408(3)
_cell_measurement_reflns_used 3231
_cell_measurement_temperature 296(2)
_cell_measurement_theta_max 23.101
_cell_measurement_theta_min 2.971
_cell_volume 3121.0(5)
_computing_cell_refinement 'SAINT v8.34A (Bruker, 2013)'
_computing_data_reduction 'SAINT v8.34A (Bruker, 2013)'
_computing_molecular_graphics 'Olex2 (Dolomanov et al., 2009)'
_computing_publication_material 'Olex2 (Dolomanov et al., 2009)'
_computing_structure_refinement 'ShelXL (Sheldrick, 2015)'
_computing_structure_solution 'ShelXT (Sheldrick, 2015)'
_diffrn_ambient_temperature 296.15
_diffrn_measured_fraction_theta_full 0.993
_diffrn_measured_fraction_theta_max 0.944
_diffrn_measurement_device_type 'CCD area detector'
_diffrn_measurement_method 'phi and omega scans'
_diffrn_radiation_type MoK\a
_diffrn_radiation_wavelength 0.71073
_diffrn_reflns_av_R_equivalents 0.0282
_diffrn_reflns_av_unetI/netI 0.0764
_diffrn_reflns_Laue_measured_fraction_full 0.993
_diffrn_reflns_Laue_measured_fraction_max 0.944
_diffrn_reflns_limit_h_max 10
_diffrn_reflns_limit_h_min -10
_diffrn_reflns_limit_k_max 14
_diffrn_reflns_limit_k_min -14
_diffrn_reflns_limit_l_max 38
_diffrn_reflns_limit_l_min -44
_diffrn_reflns_number 19004
_diffrn_reflns_point_group_measured_fraction_full 0.993
_diffrn_reflns_point_group_measured_fraction_max 0.944
_diffrn_reflns_theta_full 25.242
_diffrn_reflns_theta_max 27.534
_diffrn_reflns_theta_min 1.776
_exptl_absorpt_coefficient_mu 0.238
_exptl_absorpt_correction_T_max 0.7456
_exptl_absorpt_correction_T_min 0.6855
_exptl_absorpt_correction_type multi-scan
_exptl_absorpt_process_details
;
SADABS-2014/5 (Bruker,2014/5) was used for absorption correction.
wR2(int) was 0.1094 before and 0.0416 after correction.
The Ratio of minimum to maximum transmission is 0.9194.
The \l/2 correction factor is 0.00150.
;
_exptl_crystal_colour yellow
_exptl_crystal_density_diffrn 1.470
_exptl_crystal_description BLOCK
_exptl_crystal_F_000 1426
_refine_diff_density_max 0.825
_refine_diff_density_min -0.363
_refine_diff_density_rms 0.058
_refine_ls_extinction_method none
_refine_ls_goodness_of_fit_ref 1.018
_refine_ls_hydrogen_treatment constr
_refine_ls_matrix_type full
_refine_ls_number_parameters 873
_refine_ls_number_reflns 13604
_refine_ls_number_restraints 0
_refine_ls_restrained_S_all 1.018
_refine_ls_R_factor_all 0.1473
_refine_ls_R_factor_gt 0.0731
_refine_ls_shift/su_max 0.001
_refine_ls_shift/su_mean 0.000
_refine_ls_structure_factor_coef Fsqd
_refine_ls_weighting_details 'w=1/[\s^2^(Fo^2^)+(0.0716P)^2^+2.4965P] where P=(Fo^2^+2Fc^2^)/3'
_refine_ls_weighting_scheme calc
_refine_ls_wR_factor_gt 0.1594
_refine_ls_wR_factor_ref 0.1977
_reflns_Friedel_coverage 0.000
_reflns_number_gt 7092
_reflns_number_total 13604
_reflns_threshold_expression 'I > 2\s(I)'
_cod_data_source_file d4cp00101j2.cif
_cod_data_source_block 221012sunq1_0m
_cod_depositor_comments
;
Adding full bibliography for 7248361--7248363.cif.

2024-11-08
Z value and formula fixed to values more according to usual
chemical conventions.                 miguel
;
_cod_original_formula_sum 'C65 H56 B3 F8 N12 O4 S4'
_cod_original_formula_weight 1381.88
_cod_original_formula_moiety '3(C16 H14 B F2 N3 O S), C17 H14 F2 N3 O S'
_cod_original_formula_units_Z 2
_cod_database_code 7248362
_shelx_shelxl_version_number 2016/6
_shelx_space_group_comment
;
The symmetry employed for this shelxl refinement is uniquely defined
by the following loop, which should always be used as a source of
symmetry information in preference to the above space-group names.
They are only intended as comments.
;
_olex2_refinement_description
;
1. Fixed Uiso
 At 1.2 times of:
  All C(H) groups
 At 1.5 times of:
  All C(H,H,H) groups
2.a Aromatic/amide H refined with riding coordinates:
 C01A(H01A), C01D(H01D), C01G(H01G), C01K(H01K), C01L(H01L), C01M(H01M),
 C01N(H01N), C01O(H01O), C01P(H01P), C01Q(H01Q), C01R(H01R), C01S(H01S),
 C01T(H01T), C01U(H01U), C01V(H01V), C01W(H01W), C01X(H01X), C01Y(H01Y),
 C01Z(H01Z), C020(H020), C021(H021), C022(H022), C023(H023), C024(H024),
 C025(H025), C026(H026), C027(H027), C028(H028), C029(H029), C02A(H02A),
 C02B(H02U), C02C(H02H)
2.b Idealised Me refined as rotating group:
 C02D(H02I,H02J,H02K), C02E(H02B,H02C,H02D), C02F(H02L,H02M,H02N), C02G(H02V,
 H02W,H02X), C02H(H02Y,H,HA), C02J(H02E,H02F,H02G), C02M(H02O,H02P,H02Q),
 C02N(H02R,H02S,H02T)
;
_olex2_submission_special_instructions 'No special instructions were received'

loop_
_space_group_symop_operation_xyz
'x, y, z'
'-x, -y, -z'

loop_
_atom_site_label
_atom_site_type_symbol
_atom_site_fract_x
_atom_site_fract_y
_atom_site_fract_z
_atom_site_U_iso_or_equiv
_atom_site_adp_type
_atom_site_occupancy
_atom_site_site_symmetry_order
_atom_site_calc_flag
_atom_site_refinement_flags_posn
_atom_site_refinement_flags_adp
_atom_site_refinement_flags_occupancy
_atom_site_disorder_assembly
_atom_site_disorder_group
S2 S 1.32870(16) 1.27778(11) 0.81195(3) 0.0569(3) Uani 1 1 d . . . . .
S1 S 0.32837(16) 0.77781(11) 0.68803(3) 0.0569(3) Uani 1 1 d . . . . .
S4 S 0.82837(16) 0.72212(10) 0.68802(3) 0.0566(3) Uani 1 1 d . . . . .
S3 S 0.82852(16) 0.22224(10) 0.81199(3) 0.0565(3) Uani 1 1 d . . . . .
O5 O 0.6605(4) 0.9902(2) 0.60557(8) 0.0512(8) Uani 1 1 d . . . . .
O2 O 0.1602(4) 0.5102(2) 0.60550(8) 0.0499(7) Uani 1 1 d . . . . .
O1 O 0.6606(4) 0.4896(2) 0.89454(7) 0.0500(7) Uani 1 1 d . . . . .
O4 O 1.1606(4) 1.0101(2) 0.89443(8) 0.0515(8) Uani 1 1 d . . . . .
F8 F 0.4760(4) 0.5548(3) 0.84707(8) 0.0837(10) Uani 1 1 d . . . . .
F3 F 0.7408(4) 1.1198(2) 0.65401(8) 0.0812(9) Uani 1 1 d . . . . .
F4 F 0.4775(4) 1.0552(3) 0.65292(8) 0.0838(10) Uani 1 1 d . . . . .
F6 F 0.9772(4) 0.9448(3) 0.84701(8) 0.0856(10) Uani 1 1 d . . . . .
F5 F 1.2420(4) 0.8802(2) 0.84590(8) 0.0825(10) Uani 1 1 d . . . . .
F7 F 0.7422(4) 0.6204(2) 0.84580(8) 0.0826(10) Uani 1 1 d . . . . .
F2 F 0.2415(4) 0.3799(2) 0.65406(8) 0.0813(10) Uani 1 1 d . . . . .
F1 F -0.0223(4) 0.4447(3) 0.65305(8) 0.0846(10) Uani 1 1 d . . . . .
N00H N 0.6914(4) 0.4196(3) 0.82823(9) 0.0366(7) Uani 1 1 d . . . . .
N00I N 0.1918(4) 0.5799(3) 0.67167(9) 0.0378(7) Uani 1 1 d . . . . .
N00J N 1.1924(4) 1.0801(3) 0.82822(9) 0.0386(8) Uani 1 1 d . . . . .
N00K N 0.6917(4) 0.9200(3) 0.67180(9) 0.0370(7) Uani 1 1 d . . . . .
N00L N 1.3013(4) 1.1856(3) 0.88282(10) 0.0467(8) Uani 1 1 d . . . . .
N00M N 0.3008(4) 0.6858(3) 0.61719(10) 0.0478(9) Uani 1 1 d . . . . .
N00N N 0.8008(4) 0.8148(3) 0.61738(10) 0.0478(9) Uani 1 1 d . . . . .
N00O N 0.8009(4) 0.3143(3) 0.88276(10) 0.0486(9) Uani 1 1 d . . . . .
N8 N 0.9047(5) 0.3794(3) 1.06523(10) 0.0550(10) Uani 1 1 d . . . . .
N9 N 0.4047(5) 0.6207(3) 0.43456(10) 0.0557(10) Uani 1 1 d . . . . .
N6 N 0.9050(5) 0.8795(3) 0.43483(10) 0.0553(10) Uani 1 1 d . . . . .
C00S C 0.1773(5) 0.5912(3) 0.71187(10) 0.0356(9) Uani 1 1 d . . . . .
N7 N 1.4049(5) 1.1203(3) 1.06531(10) 0.0549(10) Uani 1 1 d . . . . .
C00U C 1.1779(5) 1.0915(3) 0.78812(11) 0.0363(9) Uani 1 1 d . . . . .
C00V C 0.6774(5) 0.4090(3) 0.78806(11) 0.0367(9) Uani 1 1 d . . . . .
C00W C 0.7791(5) 0.3902(3) 0.94733(11) 0.0381(9) Uani 1 1 d . . . . .
C00X C 0.6780(5) 0.9087(3) 0.71179(11) 0.0376(9) Uani 1 1 d . . . . .
C00Y C 0.7452(5) 0.8971(3) 0.59383(11) 0.0388(9) Uani 1 1 d . . . . .
C00Z C 0.7453(5) 0.3975(3) 0.90617(11) 0.0396(9) Uani 1 1 d . . . . .
C010 C 1.2450(5) 1.1021(3) 0.90608(11) 0.0402(9) Uani 1 1 d . . . . .
C011 C 0.7795(5) 0.8907(3) 0.55256(11) 0.0387(9) Uani 1 1 d . . . . .
C012 C 0.2458(5) 0.6022(3) 0.59391(11) 0.0395(9) Uani 1 1 d . . . . .
C013 C 1.2485(5) 1.1940(3) 0.77356(12) 0.0415(9) Uani 1 1 d . . . . .
C014 C 0.7487(5) 0.8057(3) 0.72637(12) 0.0417(9) Uani 1 1 d . . . . .
C015 C 0.2675(5) 0.6698(4) 0.65552(12) 0.0417(9) Uani 1 1 d . . . . .
C016 C 0.7486(5) 0.3059(4) 0.77353(12) 0.0433(10) Uani 1 1 d . . . . .
C017 C 0.8631(5) 0.3820(4) 1.02699(11) 0.0439(10) Uani 1 1 d . . . . .
C018 C 0.2791(5) 0.6098(3) 0.55256(11) 0.0391(9) Uani 1 1 d . . . . .
C019 C 1.2800(5) 1.1101(3) 0.94748(11) 0.0375(9) Uani 1 1 d . . . . .
C01A C 0.2186(5) 0.5265(4) 0.52663(11) 0.0455(10) Uani 1 1 d . . . . .
H01A H 0.149550 0.466739 0.535810 0.055 Uiso 1 1 calc R . . . .
C01B C 1.2674(5) 1.1698(4) 0.84446(12) 0.0421(10) Uani 1 1 d . . . . .
C01C C 0.7675(5) 0.3304(4) 0.84466(11) 0.0419(10) Uani 1 1 d . . . . .
C01D C 0.5993(5) 0.9879(4) 0.73748(12) 0.0456(10) Uani 1 1 d . . . . .
H01D H 0.548898 1.056675 0.728618 0.055 Uiso 1 1 calc R . . . .
C01E C 0.7669(5) 0.8305(4) 0.65541(12) 0.0414(9) Uani 1 1 d . . . . .
C01F C 1.3624(5) 1.1181(4) 1.02706(11) 0.0439(10) Uani 1 1 d . . . . .
C01G C 0.7186(5) 0.4734(4) 0.97337(11) 0.0436(10) Uani 1 1 d . . . . .
H01G H 0.649820 0.533259 0.964175 0.052 Uiso 1 1 calc R . . . .
C01H C 0.8628(5) 0.8819(4) 0.47295(12) 0.0456(10) Uani 1 1 d . . . . .
C01I C 0.2486(5) 0.6943(4) 0.72626(12) 0.0417(9) Uani 1 1 d . . . . .
C01J C 0.3628(5) 0.6180(4) 0.47301(12) 0.0451(10) Uani 1 1 d . . . . .
C01K C 1.2183(5) 1.0268(4) 0.97319(12) 0.0461(10) Uani 1 1 d . . . . .
H01K H 1.148611 0.967469 0.963945 0.055 Uiso 1 1 calc R . . . .
C01L C 1.0993(5) 1.0117(4) 0.76257(12) 0.0461(10) Uani 1 1 d . . . . .
H01L H 1.048934 0.943026 0.771534 0.055 Uiso 1 1 calc R . . . .
C01M C 0.8815(5) 0.8011(4) 0.53747(12) 0.0440(10) Uani 1 1 d . . . . .
H01M H 0.921975 0.743277 0.554140 0.053 Uiso 1 1 calc R . . . .
C01N C 0.4226(5) 0.7035(4) 0.49930(12) 0.0466(10) Uani 1 1 d . . . . .
H01N H 0.491067 0.763851 0.490270 0.056 Uiso 1 1 calc R . . . .
C01O C 0.5998(5) 0.4880(4) 0.76258(12) 0.0469(10) Uani 1 1 d . . . . .
H01O H 0.549750 0.556750 0.771577 0.056 Uiso 1 1 calc R . . . .
C01P C 0.8813(5) 0.3014(4) 0.96234(12) 0.0463(10) Uani 1 1 d . . . . .
H01P H 0.922737 0.243879 0.945675 0.056 Uiso 1 1 calc R . . . .
C01Q C 0.3819(5) 0.6992(4) 0.53754(12) 0.0454(10) Uani 1 1 d . . . . .
H01Q H 0.423044 0.756773 0.554205 0.055 Uiso 1 1 calc R . . . .
C01R C 1.2579(5) 1.0297(4) 1.01199(12) 0.0481(10) Uani 1 1 d . . . . .
H01R H 1.214805 0.972490 1.028539 0.058 Uiso 1 1 calc R . . . .
C01S C 0.7574(5) 0.9704(4) 0.48792(11) 0.0472(10) Uani 1 1 d . . . . .
H01S H 0.713754 1.027343 0.471336 0.057 Uiso 1 1 calc R . . . .
C01T C 1.3815(5) 1.1989(4) 0.96256(12) 0.0450(10) Uani 1 1 d . . . . .
H01T H 1.422106 1.256847 0.945922 0.054 Uiso 1 1 calc R . . . .
C01U C 0.2577(5) 0.5298(4) 0.48789(12) 0.0476(10) Uani 1 1 d . . . . .
H01U H 0.214068 0.473011 0.471264 0.057 Uiso 1 1 calc R . . . .
C01V C 1.4230(5) 1.2034(4) 1.00088(12) 0.0472(10) Uani 1 1 d . . . . .
H01V H 1.491960 1.263494 1.009882 0.057 Uiso 1 1 calc R . . . .
C01W C 0.9220(5) 0.2969(4) 1.00080(12) 0.0474(10) Uani 1 1 d . . . . .
H01W H 0.990034 0.236324 1.009820 0.057 Uiso 1 1 calc R . . . .
C01X C 0.9228(5) 0.7965(4) 0.49922(12) 0.0483(11) Uani 1 1 d . . . . .
H01X H 0.991601 0.736273 0.490239 0.058 Uiso 1 1 calc R . . . .
C01Y C 0.7478(5) 0.7813(4) 0.76557(12) 0.0513(11) Uani 1 1 d . . . . .
H01Y H 0.796754 0.712601 0.774951 0.062 Uiso 1 1 calc R . . . .
C01Z C 0.0990(5) 0.5123(4) 0.73730(12) 0.0466(10) Uani 1 1 d . . . . .
H01Z H 0.048302 0.443820 0.728312 0.056 Uiso 1 1 calc R . . . .
C020 C 0.6005(6) 0.4596(4) 0.72330(12) 0.0512(11) Uani 1 1 d . . . . .
H020 H 0.549969 0.510304 0.705612 0.061 Uiso 1 1 calc R . . . .
C021 C 0.7189(5) 0.9734(4) 0.52655(11) 0.0458(10) Uani 1 1 d . . . . .
H021 H 0.649504 1.033074 0.535719 0.055 Uiso 1 1 calc R . . . .
C022 C 1.2481(6) 1.2185(4) 0.73435(12) 0.0523(11) Uani 1 1 d . . . . .
H022 H 1.297796 1.286863 0.724959 0.063 Uiso 1 1 calc R . . . .
C023 C 0.2478(5) 0.7186(4) 0.76560(12) 0.0508(11) Uani 1 1 d . . . . .
H023 H 0.297692 0.786857 0.775048 0.061 Uiso 1 1 calc R . . . .
C024 C 0.7482(5) 0.2812(4) 0.73425(13) 0.0525(11) Uani 1 1 d . . . . .
H024 H 0.797825 0.212866 0.724778 0.063 Uiso 1 1 calc R . . . .
C025 C 0.6004(6) 0.9586(4) 0.77645(12) 0.0521(11) Uani 1 1 d . . . . .
H025 H 0.548339 1.008901 0.794042 0.062 Uiso 1 1 calc R . . . .
C026 C 0.7568(5) 0.4702(4) 1.01202(12) 0.0492(11) Uani 1 1 d . . . . .
H026 H 0.712276 0.526643 1.028644 0.059 Uiso 1 1 calc R . . . .
C027 C 1.1010(6) 1.0405(4) 0.72352(12) 0.0518(11) Uani 1 1 d . . . . .
H027 H 1.050498 0.989649 0.705882 0.062 Uiso 1 1 calc R . . . .
C028 C 0.6752(6) 0.8583(4) 0.79018(13) 0.0534(11) Uani 1 1 d . . . . .
H028 H 0.675883 0.843124 0.816739 0.064 Uiso 1 1 calc R . . . .
C029 C 0.1004(6) 0.5408(4) 0.77652(12) 0.0521(11) Uani 1 1 d . . . . .
H029 H 0.050219 0.489839 0.794187 0.062 Uiso 1 1 calc R . . . .
C02A C 1.1747(6) 1.1421(4) 0.70987(13) 0.0548(12) Uani 1 1 d . . . . .
H02A H 1.173697 1.157940 0.683358 0.066 Uiso 1 1 calc R . . . .
C02B C 0.6747(6) 0.3578(4) 0.71011(13) 0.0547(12) Uani 1 1 d . . . . .
H02U H 0.673832 0.341766 0.683602 0.066 Uiso 1 1 calc R . . . .
C02C C 0.1742(6) 0.6425(4) 0.78993(13) 0.0538(12) Uani 1 1 d . . . . .
H02H H 0.172912 0.658645 0.816422 0.065 Uiso 1 1 calc R . . . .
C02D C 0.3430(7) 0.5318(5) 0.40800(13) 0.0742(16) Uani 1 1 d . . . . .
H02I H 0.375401 0.455219 0.417131 0.111 Uiso 1 1 calc GR . . . .
H02J H 0.389655 0.544924 0.382651 0.111 Uiso 1 1 calc GR . . . .
H02K H 0.223203 0.536323 0.406614 0.111 Uiso 1 1 calc GR . . . .
C02E C 1.3434(7) 1.0324(5) 1.09184(14) 0.0772(16) Uani 1 1 d . . . . .
H02B H 1.223260 1.032818 1.091636 0.116 Uiso 1 1 calc GR . . . .
H02C H 1.382750 1.049556 1.117586 0.116 Uiso 1 1 calc GR . . . .
H02D H 1.383219 0.956268 1.083995 0.116 Uiso 1 1 calc GR . . . .
C02F C 0.5139(7) 0.7119(5) 0.41953(14) 0.0724(15) Uani 1 1 d . . . . .
H02L H 0.465409 0.787800 0.424532 0.109 Uiso 1 1 calc GR . . . .
H02M H 0.527768 0.701572 0.392022 0.109 Uiso 1 1 calc GR . . . .
H02N H 0.621026 0.706859 0.432066 0.109 Uiso 1 1 calc GR . . . .
C02G C 1.0140(7) 0.2877(5) 1.08052(14) 0.0748(16) Uani 1 1 d . . . . .
H02V H 0.961834 0.212244 1.077093 0.112 Uiso 1 1 calc GR . . . .
H02W H 1.033374 0.301328 1.107683 0.112 Uiso 1 1 calc GR . . . .
H02X H 1.118723 0.289152 1.066851 0.112 Uiso 1 1 calc GR . . . .
C02H C 0.8425(7) 0.4671(5) 1.09213(14) 0.0772(16) Uani 1 1 d . . . . .
H02Y H 0.865362 0.544327 1.082121 0.116 Uiso 1 1 calc GR . . . .
H H 0.896851 0.457611 1.116815 0.116 Uiso 1 1 calc GR . . . .
HA H 0.723885 0.457391 1.095312 0.116 Uiso 1 1 calc GR . . . .
B3 B 0.1385(7) 0.4741(5) 0.64636(14) 0.0479(12) Uani 1 1 d . . . . .
C02J C 1.5143(7) 1.2116(5) 1.08070(14) 0.0744(16) Uani 1 1 d . . . . .
H02E H 1.620929 1.207718 1.067916 0.112 Uiso 1 1 calc GR . . . .
H02F H 1.529193 1.199919 1.108113 0.112 Uiso 1 1 calc GR . . . .
H02G H 1.464821 1.287503 1.076221 0.112 Uiso 1 1 calc GR . . . .
B02K B 0.6380(7) 1.0258(5) 0.64626(14) 0.0478(12) Uani 1 1 d . . . . .
B02L B 1.1376(7) 0.9747(4) 0.85335(14) 0.0478(12) Uani 1 1 d . . . . .
C02M C 1.0143(7) 0.7880(5) 0.41952(15) 0.0737(15) Uani 1 1 d . . . . .
H02O H 1.120819 0.791807 0.432390 0.111 Uiso 1 1 calc GR . . . .
H02P H 1.029746 0.799739 0.392123 0.111 Uiso 1 1 calc GR . . . .
H02Q H 0.964598 0.712260 0.423968 0.111 Uiso 1 1 calc GR . . . .
C02N C 0.8436(7) 0.9669(5) 0.40781(14) 0.0773(16) Uani 1 1 d . . . . .
H02R H 0.724894 0.957677 0.404655 0.116 Uiso 1 1 calc GR . . . .
H02S H 0.897861 0.956806 0.383139 0.116 Uiso 1 1 calc GR . . . .
H02T H 0.867115 1.044225 0.417679 0.116 Uiso 1 1 calc GR . . . .
C02O C 0.6373(7) 0.5260(5) 0.85344(15) 0.0685(14) Uani 1 1 d . . . . .

loop_
_atom_site_aniso_label
_atom_site_aniso_U_11
_atom_site_aniso_U_22
_atom_site_aniso_U_33
_atom_site_aniso_U_23
_atom_site_aniso_U_13
_atom_site_aniso_U_12
S2 0.0671(8) 0.0525(7) 0.0512(7) 0.0106(5) -0.0029(6) -0.0210(6)
S1 0.0666(8) 0.0534(7) 0.0506(7) -0.0098(5) 0.0022(6) -0.0215(6)
S4 0.0687(8) 0.0508(7) 0.0504(7) 0.0111(5) 0.0017(6) 0.0230(6)
S3 0.0679(8) 0.0516(7) 0.0501(7) -0.0095(5) -0.0027(6) 0.0226(6)
O5 0.072(2) 0.0491(18) 0.0329(15) 0.0003(12) -0.0030(13) 0.0201(15)
O2 0.070(2) 0.0453(18) 0.0340(15) 0.0006(12) -0.0018(13) -0.0181(14)
O1 0.069(2) 0.0496(18) 0.0308(15) 0.0012(12) -0.0001(13) 0.0188(15)
O4 0.072(2) 0.0460(18) 0.0365(16) -0.0004(13) 0.0016(14) -0.0206(15)
F8 0.078(2) 0.109(3) 0.0639(19) -0.0227(16) -0.0229(15) 0.0561(19)
F3 0.147(3) 0.0457(17) 0.0509(17) 0.0001(13) 0.0044(17) -0.0174(17)
F4 0.083(2) 0.104(2) 0.0640(19) 0.0214(16) 0.0218(15) 0.0537(18)
F6 0.084(2) 0.107(3) 0.0657(19) 0.0229(16) -0.0229(16) -0.0565(18)
F5 0.147(3) 0.0458(17) 0.0545(18) 0.0012(13) -0.0052(17) 0.0216(17)
F7 0.149(3) 0.0440(17) 0.0546(18) 0.0015(13) -0.0078(17) -0.0230(17)
F2 0.147(3) 0.0424(16) 0.0541(17) 0.0000(13) 0.0062(17) 0.0170(17)
F1 0.086(2) 0.104(2) 0.0644(19) -0.0213(16) 0.0216(16) -0.0543(18)
N00H 0.0351(18) 0.0379(19) 0.0370(18) -0.0028(14) -0.0004(14) 0.0028(14)
N00I 0.0355(18) 0.0381(19) 0.0397(19) 0.0009(14) 0.0004(14) -0.0018(14)
N00J 0.0381(19) 0.0384(19) 0.0393(19) 0.0019(14) -0.0010(14) -0.0007(14)
N00K 0.0337(18) 0.0386(19) 0.0387(19) 0.0029(14) 0.0018(14) 0.0019(14)
N00L 0.048(2) 0.046(2) 0.046(2) 0.0100(16) -0.0063(16) -0.0110(16)
N00M 0.051(2) 0.049(2) 0.044(2) -0.0090(16) 0.0051(16) -0.0137(16)
N00N 0.050(2) 0.049(2) 0.044(2) 0.0084(16) 0.0062(16) 0.0118(17)
N00O 0.052(2) 0.050(2) 0.043(2) -0.0117(16) -0.0056(16) 0.0116(17)
N8 0.060(2) 0.066(3) 0.039(2) 0.0089(18) -0.0062(17) -0.0070(19)
N9 0.061(2) 0.068(3) 0.038(2) 0.0099(18) 0.0042(17) 0.007(2)
N6 0.058(2) 0.070(3) 0.038(2) -0.0079(18) 0.0039(17) -0.0038(19)
C00S 0.032(2) 0.042(2) 0.033(2) -0.0040(17) -0.0061(16) 0.0041(17)
N7 0.058(2) 0.069(3) 0.038(2) -0.0058(18) -0.0042(17) 0.0083(19)
C00U 0.035(2) 0.039(2) 0.035(2) 0.0062(17) 0.0028(16) 0.0080(17)
C00V 0.036(2) 0.040(2) 0.035(2) -0.0056(17) 0.0058(16) -0.0049(17)
C00W 0.041(2) 0.036(2) 0.038(2) 0.0057(17) -0.0012(17) 0.0024(17)
C00X 0.034(2) 0.046(2) 0.033(2) 0.0044(17) -0.0057(16) -0.0066(17)
C00Y 0.038(2) 0.039(2) 0.039(2) -0.0007(18) -0.0018(17) 0.0024(17)
C00Z 0.040(2) 0.039(2) 0.040(2) 0.0062(18) -0.0012(18) 0.0005(18)
C010 0.038(2) 0.040(2) 0.042(2) -0.0014(18) -0.0024(18) 0.0009(18)
C011 0.039(2) 0.039(2) 0.038(2) -0.0042(17) -0.0010(17) 0.0003(17)
C012 0.039(2) 0.041(2) 0.038(2) 0.0026(18) -0.0022(17) -0.0001(18)
C013 0.038(2) 0.037(2) 0.050(2) 0.0018(18) 0.0019(18) 0.0009(17)
C014 0.039(2) 0.038(2) 0.048(2) 0.0043(18) -0.0036(18) 0.0001(17)
C015 0.038(2) 0.043(2) 0.044(2) -0.0048(18) -0.0001(18) -0.0018(18)
C016 0.038(2) 0.045(2) 0.047(2) 0.0003(19) 0.0030(18) -0.0006(18)
C017 0.043(2) 0.052(3) 0.037(2) 0.0094(19) -0.0010(18) -0.0091(19)
C018 0.040(2) 0.040(2) 0.037(2) 0.0037(17) -0.0034(17) 0.0005(17)
C019 0.041(2) 0.038(2) 0.034(2) -0.0007(17) 0.0016(17) -0.0008(17)
C01A 0.051(3) 0.047(3) 0.038(2) 0.0060(18) -0.0007(19) -0.0083(19)
C01B 0.040(2) 0.042(2) 0.045(2) 0.0066(18) 0.0007(18) -0.0003(18)
C01C 0.042(2) 0.044(2) 0.040(2) -0.0073(18) -0.0013(18) -0.0003(18)
C01D 0.048(3) 0.039(2) 0.049(3) 0.0023(19) -0.0032(19) 0.0022(19)
C01E 0.036(2) 0.047(3) 0.041(2) 0.0113(18) -0.0015(17) 0.0017(18)
C01F 0.044(2) 0.051(3) 0.036(2) -0.0116(19) -0.0003(18) 0.010(2)
C01G 0.048(3) 0.042(2) 0.040(2) 0.0050(18) -0.0009(18) 0.0102(19)
C01H 0.043(2) 0.056(3) 0.039(2) -0.013(2) 0.0035(18) -0.010(2)
C01I 0.038(2) 0.043(2) 0.044(2) -0.0019(18) -0.0045(18) -0.0002(18)
C01J 0.041(2) 0.054(3) 0.040(2) 0.0114(19) 0.0001(18) 0.015(2)
C01K 0.047(3) 0.050(3) 0.041(2) -0.0040(19) -0.0005(19) -0.0084(19)
C01L 0.048(3) 0.037(2) 0.053(3) 0.0046(19) 0.004(2) -0.0014(18)
C01M 0.048(3) 0.039(2) 0.045(2) -0.0018(18) -0.0027(19) 0.0039(18)
C01N 0.048(3) 0.040(2) 0.051(3) 0.0117(19) 0.001(2) -0.0036(19)
C01O 0.046(3) 0.042(2) 0.053(3) -0.001(2) 0.005(2) 0.0030(19)
C01P 0.051(3) 0.043(2) 0.045(2) 0.0010(19) -0.0005(19) 0.0009(19)
C01Q 0.051(3) 0.044(3) 0.041(2) 0.0017(18) 0.0009(19) -0.0023(19)
C01R 0.056(3) 0.049(3) 0.039(2) 0.0041(19) 0.008(2) -0.004(2)
C01S 0.054(3) 0.051(3) 0.036(2) 0.0036(19) -0.0070(19) 0.003(2)
C01T 0.051(3) 0.037(2) 0.047(2) -0.0005(18) -0.0008(19) -0.0029(19)
C01U 0.055(3) 0.049(3) 0.039(2) -0.0011(19) -0.007(2) -0.005(2)
C01V 0.050(3) 0.042(3) 0.050(3) -0.007(2) -0.004(2) -0.0015(19)
C01W 0.048(3) 0.044(3) 0.050(3) 0.012(2) -0.004(2) 0.0041(19)
C01X 0.050(3) 0.046(3) 0.048(3) -0.010(2) 0.004(2) 0.004(2)
C01Y 0.053(3) 0.054(3) 0.046(3) 0.015(2) -0.010(2) -0.002(2)
C01Z 0.049(3) 0.040(2) 0.050(3) -0.0040(19) -0.002(2) 0.0020(19)
C020 0.056(3) 0.059(3) 0.038(2) 0.009(2) -0.003(2) -0.003(2)
C021 0.049(3) 0.049(3) 0.040(2) -0.0055(19) -0.0022(19) 0.009(2)
C022 0.055(3) 0.058(3) 0.044(3) 0.016(2) 0.010(2) 0.006(2)
C023 0.053(3) 0.052(3) 0.047(3) -0.010(2) -0.011(2) 0.004(2)
C024 0.052(3) 0.060(3) 0.045(3) -0.016(2) 0.009(2) -0.002(2)
C025 0.059(3) 0.058(3) 0.039(2) -0.007(2) 0.003(2) -0.005(2)
C026 0.053(3) 0.052(3) 0.042(2) -0.002(2) 0.007(2) 0.006(2)
C027 0.058(3) 0.056(3) 0.042(2) -0.007(2) -0.005(2) 0.004(2)
C028 0.060(3) 0.061(3) 0.039(2) 0.006(2) -0.005(2) -0.008(2)
C029 0.060(3) 0.056(3) 0.041(2) 0.010(2) 0.003(2) 0.003(2)
C02A 0.059(3) 0.064(3) 0.041(3) 0.003(2) 0.003(2) 0.006(2)
C02B 0.057(3) 0.066(3) 0.041(3) -0.006(2) 0.003(2) -0.002(2)
C02C 0.058(3) 0.063(3) 0.040(3) -0.005(2) -0.005(2) 0.008(2)
C02D 0.082(4) 0.107(5) 0.034(3) 0.001(3) -0.003(2) 0.005(3)
C02E 0.083(4) 0.113(5) 0.036(3) -0.002(3) 0.001(2) 0.008(3)
C02F 0.083(4) 0.082(4) 0.053(3) 0.017(3) 0.023(3) 0.007(3)
C02G 0.086(4) 0.086(4) 0.052(3) 0.022(3) -0.024(3) -0.012(3)
C02H 0.079(4) 0.111(5) 0.042(3) -0.002(3) -0.002(3) -0.007(3)
B3 0.056(3) 0.046(3) 0.041(3) -0.001(2) 0.001(2) -0.011(2)
C02J 0.081(4) 0.086(4) 0.056(3) -0.023(3) -0.029(3) 0.009(3)
B02K 0.060(3) 0.045(3) 0.038(3) 0.008(2) 0.001(2) 0.010(2)
B02L 0.060(3) 0.044(3) 0.039(3) 0.005(2) -0.002(2) -0.007(2)
C02M 0.083(4) 0.082(4) 0.055(3) -0.020(3) 0.026(3) -0.011(3)
C02N 0.078(4) 0.110(5) 0.044(3) -0.003(3) -0.003(3) -0.007(3)
C02O 0.083(4) 0.069(4) 0.054(3) -0.010(3) 0.000(3) 0.013(3)

loop_
_atom_type_symbol
_atom_type_description
_atom_type_scat_dispersion_real
_atom_type_scat_dispersion_imag
_atom_type_scat_source
C C 0.0033 0.0016 'International Tables Vol C Tables 4.2.6.8 and 6.1.1.4'
H H 0.0000 0.0000 'International Tables Vol C Tables 4.2.6.8 and 6.1.1.4'
B B 0.0013 0.0007 'International Tables Vol C Tables 4.2.6.8 and 6.1.1.4'
F F 0.0171 0.0103 'International Tables Vol C Tables 4.2.6.8 and 6.1.1.4'
N N 0.0061 0.0033 'International Tables Vol C Tables 4.2.6.8 and 6.1.1.4'
O O 0.0106 0.0060 'International Tables Vol C Tables 4.2.6.8 and 6.1.1.4'
S S 0.1246 0.1234 'International Tables Vol C Tables 4.2.6.8 and 6.1.1.4'

loop_
_geom_angle_atom_site_label_1
_geom_angle_atom_site_label_2
_geom_angle_atom_site_label_3
_geom_angle
_geom_angle_site_symmetry_1
_geom_angle_site_symmetry_3
_geom_angle_publ_flag
C01B S2 C013 89.9(2) . . ?
C015 S1 C01I 90.0(2) . . ?
C01E S4 C014 90.01(19) . . ?
C01C S3 C016 90.2(2) . . ?
C00Y O5 B02K 125.1(3) . . ?
C012 O2 B3 125.0(3) . . ?
C00Z O1 C02O 125.4(3) . . ?
C010 O4 B02L 125.0(3) . . ?
C00V N00H C02O 126.9(3) . . ?
C01C N00H C00V 113.5(3) . . ?
C01C N00H C02O 119.4(3) . . ?
C00S N00I B3 127.5(3) . . ?
C015 N00I C00S 112.8(3) . . ?
C015 N00I B3 119.6(3) . . ?
C00U N00J B02L 127.2(3) . . ?
C01B N00J C00U 113.0(3) . . ?
C01B N00J B02L 119.7(3) . . ?
C00X N00K B02K 127.8(3) . . ?
C01E N00K C00X 113.1(3) . . ?
C01E N00K B02K 119.0(3) . . ?
C010 N00L C01B 115.2(4) . . ?
C012 N00M C015 115.4(3) . . ?
C00Y N00N C01E 115.9(3) . . ?
C00Z N00O C01C 115.5(3) . . ?
C017 N8 C02G 120.8(4) . . ?
C017 N8 C02H 121.4(4) . . ?
C02H N8 C02G 117.8(4) . . ?
C01J N9 C02D 120.8(4) . . ?
C01J N9 C02F 120.7(4) . . ?
C02D N9 C02F 118.5(4) . . ?
C01H N6 C02M 120.9(4) . . ?
C01H N6 C02N 121.7(4) . . ?
C02N N6 C02M 117.4(4) . . ?
N00I C00S C01Z 126.8(4) . . ?
C01I C00S N00I 113.3(3) . . ?
C01I C00S C01Z 119.9(4) . . ?
C01F N7 C02E 121.1(4) . . ?
C01F N7 C02J 121.0(4) . . ?
C02E N7 C02J 117.9(4) . . ?
N00J C00U C01L 126.6(4) . . ?
C013 C00U N00J 113.7(4) . . ?
C013 C00U C01L 119.7(4) . . ?
N00H C00V C016 113.3(3) . . ?
N00H C00V C01O 127.0(3) . . ?
C016 C00V C01O 119.6(4) . . ?
C01G C00W C00Z 121.9(3) . . ?
C01G C00W C01P 117.1(4) . . ?
C01P C00W C00Z 120.9(3) . . ?
N00K C00X C014 113.8(3) . . ?
N00K C00X C01D 126.8(4) . . ?
C014 C00X C01D 119.4(4) . . ?
O5 C00Y C011 115.9(3) . . ?
N00N C00Y O5 123.7(4) . . ?
N00N C00Y C011 120.4(3) . . ?
O1 C00Z N00O 124.1(4) . . ?
O1 C00Z C00W 116.3(3) . . ?
N00O C00Z C00W 119.7(3) . . ?
O4 C010 N00L 124.3(4) . . ?
O4 C010 C019 116.8(3) . . ?
N00L C010 C019 118.9(4) . . ?
C01M C011 C00Y 120.6(4) . . ?
C021 C011 C00Y 122.3(3) . . ?
C021 C011 C01M 117.1(4) . . ?
O2 C012 N00M 124.3(4) . . ?
O2 C012 C018 116.2(3) . . ?
N00M C012 C018 119.5(4) . . ?
C00U C013 S2 109.4(3) . . ?
C022 C013 S2 129.1(3) . . ?
C022 C013 C00U 121.5(4) . . ?
C00X C014 S4 109.4(3) . . ?
C01Y C014 S4 129.3(3) . . ?
C01Y C014 C00X 121.3(4) . . ?
N00I C015 S1 114.1(3) . . ?
N00I C015 N00M 127.4(4) . . ?
N00M C015 S1 118.6(3) . . ?
C00V C016 S3 109.5(3) . . ?
C024 C016 S3 129.2(3) . . ?
C024 C016 C00V 121.4(4) . . ?
N8 C017 C01W 121.7(4) . . ?
N8 C017 C026 121.1(4) . . ?
C01W C017 C026 117.1(4) . . ?
C01A C018 C012 121.8(4) . . ?
C01A C018 C01Q 117.4(4) . . ?
C01Q C018 C012 120.8(4) . . ?
C01K C019 C010 120.9(4) . . ?
C01K C019 C01T 117.6(4) . . ?
C01T C019 C010 121.4(4) . . ?
C018 C01A H01A 119.1 . . ?
C01U C01A C018 121.9(4) . . ?
C01U C01A H01A 119.1 . . ?
N00J C01B S2 113.9(3) . . ?
N00J C01B N00L 127.6(4) . . ?
N00L C01B S2 118.5(3) . . ?
N00H C01C S3 113.5(3) . . ?
N00H C01C N00O 128.0(3) . . ?
N00O C01C S3 118.6(3) . . ?
C00X C01D H01D 121.5 . . ?
C025 C01D C00X 116.9(4) . . ?
C025 C01D H01D 121.5 . . ?
N00K C01E S4 113.7(3) . . ?
N00K C01E N00N 127.8(4) . . ?
N00N C01E S4 118.5(3) . . ?
N7 C01F C01R 121.3(4) . . ?
N7 C01F C01V 121.4(4) . . ?
C01R C01F C01V 117.3(4) . . ?
C00W C01G H01G 118.9 . . ?
C026 C01G C00W 122.2(4) . . ?
C026 C01G H01G 118.9 . . ?
N6 C01H C01S 121.1(4) . . ?
N6 C01H C01X 121.5(4) . . ?
C01S C01H C01X 117.4(4) . . ?
C00S C01I S1 109.8(3) . . ?
C023 C01I S1 129.2(3) . . ?
C023 C01I C00S 121.0(4) . . ?
N9 C01J C01N 121.5(4) . . ?
N9 C01J C01U 121.1(4) . . ?
C01U C01J C01N 117.4(4) . . ?
C019 C01K H01K 119.3 . . ?
C01R C01K C019 121.5(4) . . ?
C01R C01K H01K 119.3 . . ?
C00U C01L H01L 121.6 . . ?
C027 C01L C00U 116.7(4) . . ?
C027 C01L H01L 121.6 . . ?
C011 C01M H01M 119.1 . . ?
C01X C01M C011 121.8(4) . . ?
C01X C01M H01M 119.1 . . ?
C01J C01N H01N 119.5 . . ?
C01Q C01N C01J 121.0(4) . . ?
C01Q C01N H01N 119.5 . . ?
C00V C01O H01O 121.3 . . ?
C020 C01O C00V 117.3(4) . . ?
C020 C01O H01O 121.3 . . ?
C00W C01P H01P 119.1 . . ?
C01W C01P C00W 121.7(4) . . ?
C01W C01P H01P 119.1 . . ?
C018 C01Q H01Q 119.2 . . ?
C01N C01Q C018 121.6(4) . . ?
C01N C01Q H01Q 119.2 . . ?
C01F C01R H01R 119.5 . . ?
C01K C01R C01F 120.9(4) . . ?
C01K C01R H01R 119.5 . . ?
C01H C01S H01S 119.7 . . ?
C021 C01S C01H 120.6(4) . . ?
C021 C01S H01S 119.7 . . ?
C019 C01T H01T 119.0 . . ?
C01V C01T C019 122.0(4) . . ?
C01V C01T H01T 119.0 . . ?
C01A C01U C01J 120.7(4) . . ?
C01A C01U H01U 119.6 . . ?
C01J C01U H01U 119.6 . . ?
C01F C01V H01V 119.7 . . ?
C01T C01V C01F 120.7(4) . . ?
C01T C01V H01V 119.7 . . ?
C017 C01W H01W 119.4 . . ?
C01P C01W C017 121.2(4) . . ?
C01P C01W H01W 119.4 . . ?
C01H C01X H01X 119.6 . . ?
C01M C01X C01H 120.8(4) . . ?
C01M C01X H01X 119.6 . . ?
C014 C01Y H01Y 120.4 . . ?
C028 C01Y C014 119.1(4) . . ?
C028 C01Y H01Y 120.4 . . ?
C00S C01Z H01Z 121.4 . . ?
C029 C01Z C00S 117.1(4) . . ?
C029 C01Z H01Z 121.4 . . ?
C01O C020 H020 119.4 . . ?
C02B C020 C01O 121.2(4) . . ?
C02B C020 H020 119.4 . . ?
C011 C021 H021 118.9 . . ?
C01S C021 C011 122.2(4) . . ?
C01S C021 H021 118.9 . . ?
C013 C022 H022 120.5 . . ?
C02A C022 C013 119.0(4) . . ?
C02A C022 H022 120.5 . . ?
C01I C023 H023 120.5 . . ?
C02C C023 C01I 119.0(4) . . ?
C02C C023 H023 120.5 . . ?
C016 C024 H024 120.8 . . ?
C02B C024 C016 118.5(4) . . ?
C02B C024 H024 120.8 . . ?
C01D C025 H025 118.8 . . ?
C028 C025 C01D 122.5(4) . . ?
C028 C025 H025 118.8 . . ?
C017 C026 H026 119.7 . . ?
C01G C026 C017 120.6(4) . . ?
C01G C026 H026 119.7 . . ?
C01L C027 H027 118.9 . . ?
C02A C027 C01L 122.2(4) . . ?
C02A C027 H027 118.9 . . ?
C01Y C028 C025 120.7(4) . . ?
C01Y C028 H028 119.7 . . ?
C025 C028 H028 119.7 . . ?
C01Z C029 H029 119.2 . . ?
C02C C029 C01Z 121.7(4) . . ?
C02C C029 H029 119.2 . . ?
C022 C02A C027 120.9(4) . . ?
C022 C02A H02A 119.6 . . ?
C027 C02A H02A 119.6 . . ?
C020 C02B H02U 119.0 . . ?
C024 C02B C020 122.0(4) . . ?
C024 C02B H02U 119.0 . . ?
C023 C02C C029 121.3(4) . . ?
C023 C02C H02H 119.3 . . ?
C029 C02C H02H 119.3 . . ?
N9 C02D H02I 109.5 . . ?
N9 C02D H02J 109.5 . . ?
N9 C02D H02K 109.5 . . ?
H02I C02D H02J 109.5 . . ?
H02I C02D H02K 109.5 . . ?
H02J C02D H02K 109.5 . . ?
N7 C02E H02B 109.5 . . ?
N7 C02E H02C 109.5 . . ?
N7 C02E H02D 109.5 . . ?
H02B C02E H02C 109.5 . . ?
H02B C02E H02D 109.5 . . ?
H02C C02E H02D 109.5 . . ?
N9 C02F H02L 109.5 . . ?
N9 C02F H02M 109.5 . . ?
N9 C02F H02N 109.5 . . ?
H02L C02F H02M 109.5 . . ?
H02L C02F H02N 109.5 . . ?
H02M C02F H02N 109.5 . . ?
N8 C02G H02V 109.5 . . ?
N8 C02G H02W 109.5 . . ?
N8 C02G H02X 109.5 . . ?
H02V C02G H02W 109.5 . . ?
H02V C02G H02X 109.5 . . ?
H02W C02G H02X 109.5 . . ?
N8 C02H H02Y 109.5 . . ?
N8 C02H H 109.5 . . ?
N8 C02H HA 109.5 . . ?
H02Y C02H H 109.5 . . ?
H02Y C02H HA 109.5 . . ?
H C02H HA 109.5 . . ?
O2 B3 N00I 106.8(3) . . ?
F2 B3 O2 109.3(4) . . ?
F2 B3 N00I 109.3(4) . . ?
F1 B3 O2 110.1(4) . . ?
F1 B3 F2 110.2(4) . . ?
F1 B3 N00I 111.1(4) . . ?
N7 C02J H02E 109.5 . . ?
N7 C02J H02F 109.5 . . ?
N7 C02J H02G 109.5 . . ?
H02E C02J H02F 109.5 . . ?
H02E C02J H02G 109.5 . . ?
H02F C02J H02G 109.5 . . ?
O5 B02K N00K 107.1(3) . . ?
F3 B02K O5 109.0(4) . . ?
F3 B02K N00K 109.1(4) . . ?
F4 B02K O5 110.3(4) . . ?
F4 B02K F3 110.1(4) . . ?
F4 B02K N00K 111.1(4) . . ?
O4 B02L N00J 106.8(4) . . ?
F6 B02L O4 110.0(4) . . ?
F6 B02L F5 110.5(4) . . ?
F6 B02L N00J 112.1(4) . . ?
F5 B02L O4 108.2(4) . . ?
F5 B02L N00J 109.1(4) . . ?
N6 C02M H02O 109.5 . . ?
N6 C02M H02P 109.5 . . ?
N6 C02M H02Q 109.5 . . ?
H02O C02M H02P 109.5 . . ?
H02O C02M H02Q 109.5 . . ?
H02P C02M H02Q 109.5 . . ?
N6 C02N H02R 109.5 . . ?
N6 C02N H02S 109.5 . . ?
N6 C02N H02T 109.5 . . ?
H02R C02N H02S 109.5 . . ?
H02R C02N H02T 109.5 . . ?
H02S C02N H02T 109.5 . . ?
O1 C02O N00H 106.3(4) . . ?
F8 C02O O1 110.0(4) . . ?
F8 C02O F7 111.1(4) . . ?
F8 C02O N00H 111.4(4) . . ?
F7 C02O O1 108.7(4) . . ?
F7 C02O N00H 109.1(4) . . ?

loop_
_geom_bond_atom_site_label_1
_geom_bond_atom_site_label_2
_geom_bond_distance
_geom_bond_site_symmetry_2
_geom_bond_publ_flag
S2 C013 1.750(4) . ?
S2 C01B 1.730(4) . ?
S1 C015 1.730(4) . ?
S1 C01I 1.742(4) . ?
S4 C014 1.746(4) . ?
S4 C01E 1.736(4) . ?
S3 C016 1.749(4) . ?
S3 C01C 1.734(4) . ?
O5 C00Y 1.319(4) . ?
O5 B02K 1.468(5) . ?
O2 C012 1.310(5) . ?
O2 B3 1.475(5) . ?
O1 C00Z 1.308(4) . ?
O1 C02O 1.485(6) . ?
O4 C010 1.306(5) . ?
O4 B02L 1.481(6) . ?
F8 C02O 1.347(6) . ?
F3 B02K 1.373(6) . ?
F4 B02K 1.345(6) . ?
F6 B02L 1.344(6) . ?
F5 B02L 1.382(6) . ?
F7 C02O 1.385(6) . ?
F2 B3 1.374(6) . ?
F1 B3 1.347(6) . ?
N00H C00V 1.392(5) . ?
N00H C01C 1.310(5) . ?
N00H C02O 1.549(6) . ?
N00I C00S 1.394(5) . ?
N00I C015 1.310(5) . ?
N00I B3 1.544(6) . ?
N00J C00U 1.391(5) . ?
N00J C01B 1.306(5) . ?
N00J B02L 1.540(6) . ?
N00K C00X 1.386(5) . ?
N00K C01E 1.309(5) . ?
N00K B02K 1.548(6) . ?
N00L C010 1.320(5) . ?
N00L C01B 1.359(5) . ?
N00M C012 1.317(5) . ?
N00M C015 1.358(5) . ?
N00N C00Y 1.314(5) . ?
N00N C01E 1.348(5) . ?
N00O C00Z 1.318(5) . ?
N00O C01C 1.350(5) . ?
N8 C017 1.357(5) . ?
N8 C02G 1.457(6) . ?
N8 C02H 1.447(6) . ?
N9 C01J 1.365(5) . ?
N9 C02D 1.448(6) . ?
N9 C02F 1.450(6) . ?
N6 C01H 1.355(5) . ?
N6 C02M 1.456(6) . ?
N6 C02N 1.445(6) . ?
C00S C01I 1.393(5) . ?
C00S C01Z 1.399(6) . ?
N7 C01F 1.359(5) . ?
N7 C02E 1.439(6) . ?
N7 C02J 1.456(6) . ?
C00U C013 1.387(5) . ?
C00U C01L 1.409(6) . ?
C00V C016 1.394(5) . ?
C00V C01O 1.400(6) . ?
C00W C00Z 1.444(5) . ?
C00W C01G 1.388(5) . ?
C00W C01P 1.396(5) . ?
C00X C014 1.392(5) . ?
C00X C01D 1.409(5) . ?
C00Y C011 1.448(5) . ?
C010 C019 1.454(5) . ?
C011 C01M 1.403(5) . ?
C011 C021 1.384(5) . ?
C012 C018 1.450(5) . ?
C013 C022 1.378(6) . ?
C014 C01Y 1.377(6) . ?
C016 C024 1.380(6) . ?
C017 C01W 1.402(6) . ?
C017 C026 1.410(6) . ?
C018 C01A 1.387(6) . ?
C018 C01Q 1.404(6) . ?
C019 C01K 1.386(5) . ?
C019 C01T 1.394(5) . ?
C01A H01A 0.9300 . ?
C01A C01U 1.369(5) . ?
C01D H01D 0.9300 . ?
C01D C025 1.381(6) . ?
C01F C01R 1.404(6) . ?
C01F C01V 1.409(6) . ?
C01G H01G 0.9300 . ?
C01G C026 1.365(5) . ?
C01H C01S 1.409(6) . ?
C01H C01X 1.409(6) . ?
C01I C023 1.381(6) . ?
C01J C01N 1.411(6) . ?
C01J C01U 1.403(6) . ?
C01K H01K 0.9300 . ?
C01K C01R 1.372(6) . ?
C01L H01L 0.9300 . ?
C01L C027 1.383(6) . ?
C01M H01M 0.9300 . ?
C01M C01X 1.358(5) . ?
C01N H01N 0.9300 . ?
C01N C01Q 1.356(5) . ?
C01O H01O 0.9300 . ?
C01O C020 1.390(6) . ?
C01P H01P 0.9300 . ?
C01P C01W 1.364(6) . ?
C01Q H01Q 0.9300 . ?
C01R H01R 0.9300 . ?
C01S H01S 0.9300 . ?
C01S C021 1.365(5) . ?
C01T H01T 0.9300 . ?
C01T C01V 1.360(5) . ?
C01U H01U 0.9300 . ?
C01V H01V 0.9300 . ?
C01W H01W 0.9300 . ?
C01X H01X 0.9300 . ?
C01Y H01Y 0.9300 . ?
C01Y C028 1.348(6) . ?
C01Z H01Z 0.9300 . ?
C01Z C029 1.388(6) . ?
C020 H020 0.9300 . ?
C020 C02B 1.376(6) . ?
C021 H021 0.9300 . ?
C022 H022 0.9300 . ?
C022 C02A 1.344(6) . ?
C023 H023 0.9300 . ?
C023 C02C 1.339(6) . ?
C024 H024 0.9300 . ?
C024 C02B 1.339(6) . ?
C025 H025 0.9300 . ?
C025 C028 1.371(6) . ?
C026 H026 0.9300 . ?
C027 H027 0.9300 . ?
C027 C02A 1.377(6) . ?
C028 H028 0.9300 . ?
C029 H029 0.9300 . ?
C029 C02C 1.376(6) . ?
C02A H02A 0.9300 . ?
C02B H02U 0.9300 . ?
C02C H02H 0.9300 . ?
C02D H02I 0.9600 . ?
C02D H02J 0.9600 . ?
C02D H02K 0.9600 . ?
C02E H02B 0.9600 . ?
C02E H02C 0.9600 . ?
C02E H02D 0.9600 . ?
C02F H02L 0.9600 . ?
C02F H02M 0.9600 . ?
C02F H02N 0.9600 . ?
C02G H02V 0.9600 . ?
C02G H02W 0.9600 . ?
C02G H02X 0.9600 . ?
C02H H02Y 0.9600 . ?
C02H H 0.9600 . ?
C02H HA 0.9600 . ?
C02J H02E 0.9600 . ?
C02J H02F 0.9600 . ?
C02J H02G 0.9600 . ?
C02M H02O 0.9600 . ?
C02M H02P 0.9600 . ?
C02M H02Q 0.9600 . ?
C02N H02R 0.9600 . ?
C02N H02S 0.9600 . ?
C02N H02T 0.9600 . ?
